data_7710726
loop_
_publ_author_name
'Bauer, Josh'
'Benz, Maximilian'
'Klap\"otke, Thomas M'
'Stierstorfer, J\"org'

_publ_section_title
;
 Chemistry of 2,5-diaminotetrazole.
;
_journal_name_full 'Dalton transactions (Cambridge, England : 2003)'
_journal_paper_doi 10.1039/d2dt01480g
_journal_year 2022
_chemical_formula_moiety 'C H4 N6'
_chemical_formula_sum 'C H4 N6'
_chemical_formula_weight 100.10
_chemical_name_common 2,5-diaminotetrazole
_chemical_name_systematic 2,5-diaminotetrazole
_space_group_IT_number 2
_space_group_name_Hall '-P 1'
_space_group_name_H-M_alt 'P -1'
_symmetry_cell_setting triclinic
_symmetry_Int_Tables_number 2
_symmetry_space_group_name_Hall '-P 1'
_symmetry_space_group_name_H-M 'P -1'
_atom_sites_solution_hydrogens difmap
_atom_sites_solution_primary direct
_atom_sites_solution_secondary difmap
_audit_creation_date
;
'Fri Mar 22 12:27:03 2013'
;
_audit_creation_method
;
CrysAlisPro, Oxford Diffraction Ltd.,
Version 1.171.35.11 (release 16-05-2011 CrysAlis171 .NET)
(compiled May 16 2011,17:55:39)
;
_audit_update_record
;
2022-05-11 deposited with the CCDC.	2022-07-21 downloaded from the CCDC.
;
_cell_angle_alpha 105.732(12)
_cell_angle_beta 107.197(15)
_cell_angle_gamma 99.007(14)
_cell_formula_units_Z 2
_cell_length_a 5.2519(10)
_cell_length_b 6.5141(9)
_cell_length_c 6.8045(10)
_cell_measurement_reflns_used 737
_cell_measurement_temperature 173
_cell_measurement_theta_max 31.8030
_cell_measurement_theta_min 4.3320
_cell_volume 206.84(7)
_computing_cell_refinement
;
CrysAlisPro, Agilent Technologies,
Version 1.171.35.11 (release 16-05-2011 CrysAlis171 .NET)
(compiled May 16 2011,17:55:39)
;
_computing_data_collection
;
CrysAlisPro, Agilent Technologies,
Version 1.171.35.11 (release 16-05-2011 CrysAlis171 .NET)
(compiled May 16 2011,17:55:39)
;
_computing_data_reduction
;
CrysAlisPro, Agilent Technologies,
Version 1.171.35.11 (release 16-05-2011 CrysAlis171 .NET)
(compiled May 16 2011,17:55:39)
;
_computing_molecular_graphics
;
'ORTEP (M. N. Burnett, C. K. Johnson, ORTEP-III: Oak Ridge Thermal Ellipsoid
# Plot Program for Crystal Structure Illustrations, Oak Ridge National
# Laboratory Report ORNL-6895, 1996). Windows version (L. J. Farrugia, Univ.
# Glasgow) used --- SCHAKAL (E. Keller, University of  Freiburg (Breisgau),
# Germany, 1995)'
;
_computing_publication_material
;PLATON (A. L. Spek, Acta Crystallogr, Sect. A, 1990, 46, C34, 1995 version).
# --- T.B.Cohen, Pure Appl. Chem. 1996,68,2339-2359 (atomic masses).
;
_computing_structure_refinement 'SHELXL-97 (Sheldrick, 1997)'
_computing_structure_solution SIR-92
_diffrn_ambient_temperature 173
_diffrn_detector_area_resol_mean 15.9809
_diffrn_measured_fraction_theta_full 0.994
_diffrn_measured_fraction_theta_max 0.994
_diffrn_measurement_device 'CCD camera on \k-goniostat'
_diffrn_measurement_device_type 'Xcalibur, Sapphire3'
_diffrn_measurement_method '\w scans'
_diffrn_orient_matrix_UB_11 0.0131027000
_diffrn_orient_matrix_UB_12 0.0517800000
_diffrn_orient_matrix_UB_13 -0.0770222000
_diffrn_orient_matrix_UB_21 -0.0494816000
_diffrn_orient_matrix_UB_22 -0.1044719000
_diffrn_orient_matrix_UB_23 -0.0839733000
_diffrn_orient_matrix_UB_31 -0.1370628000
_diffrn_orient_matrix_UB_32 0.0104935000
_diffrn_orient_matrix_UB_33 -0.0210383000
_diffrn_radiation_collimation 0.5
_diffrn_radiation_monochromator graphite
_diffrn_radiation_source 'Enhance (Mo) X-ray Source'
_diffrn_radiation_type 'Mo K\a'
_diffrn_radiation_wavelength 0.71073
_diffrn_reflns_av_R_equivalents 0.0230
_diffrn_reflns_av_sigmaI/netI 0.0293
_diffrn_reflns_limit_h_max 6
_diffrn_reflns_limit_h_min -6
_diffrn_reflns_limit_k_max 8
_diffrn_reflns_limit_k_min -8
_diffrn_reflns_limit_l_max 8
_diffrn_reflns_limit_l_min -8
_diffrn_reflns_number 2037
_diffrn_reflns_theta_full 26.00
_diffrn_reflns_theta_max 26.00
_diffrn_reflns_theta_min 4.20
_diffrn_source_current 40
_diffrn_source_type 'Spellman generator'
_diffrn_source_voltage 50
_exptl_absorpt_coefficient_mu 0.127
_exptl_absorpt_correction_T_max 0.9886
_exptl_absorpt_correction_T_min 0.9509
_exptl_absorpt_correction_type multi-scan
_exptl_absorpt_process_details
;
CrysAlisPro, Agilent Technologies,
Version 1.171.35.11 (release 16-05-2011 CrysAlis171 .NET)
(compiled May 16 2011,17:55:39)
Empirical absorption correction using spherical harmonics,
 implemented in SCALE3 ABSPACK scaling algorithm.
;
_exptl_crystal_colour colorless
_exptl_crystal_density_diffrn 1.607
_exptl_crystal_density_method 'not measured'
_exptl_crystal_description plate
_exptl_crystal_F_000 104
_exptl_crystal_size_max 0.40
_exptl_crystal_size_mid 0.40
_exptl_crystal_size_min 0.09
_refine_diff_density_max 0.371
_refine_diff_density_min -0.217
_refine_diff_density_rms 0.055
_refine_ls_extinction_method none
_refine_ls_goodness_of_fit_ref 1.074
_refine_ls_hydrogen_treatment refall
_refine_ls_matrix_type full
_refine_ls_number_parameters 80
_refine_ls_number_reflns 801
_refine_ls_number_restraints 0
_refine_ls_restrained_S_all 1.074
_refine_ls_R_factor_all 0.0490
_refine_ls_R_factor_gt 0.0417
_refine_ls_shift/su_max 0.000
_refine_ls_shift/su_mean 0.000
_refine_ls_structure_factor_coef Fsqd
_refine_ls_weighting_details 'calc w=1/[\s^2^(Fo^2^)+(0.0639P)^2^+0.0698P] where P=(Fo^2^+2Fc^2^)/3'
_refine_ls_weighting_scheme calc
_refine_ls_wR_factor_gt 0.1082
_refine_ls_wR_factor_ref 0.1143
_reflns_number_gt 676
_reflns_number_total 801
_reflns_threshold_expression >2sigma(I)
_cod_data_source_file d2dt01480g2.cif
_cod_data_source_block shelx
_cod_original_cell_volume 206.84(6)
_cod_original_sg_symbol_Hall -P1
_cod_database_code 7710726

loop_
_symmetry_equiv_pos_as_xyz
'x, y, z'
'-x, -y, -z'

loop_
_atom_site_label
_atom_site_type_symbol
_atom_site_fract_x
_atom_site_fract_y
_atom_site_fract_z
_atom_site_U_iso_or_equiv
_atom_site_adp_type
_atom_site_occupancy
_atom_site_symmetry_multiplicity
_atom_site_calc_flag
_atom_site_refinement_flags
_atom_site_disorder_assembly
_atom_site_disorder_group
N1 N 0.3410(3) 0.0052(2) 0.6884(2) 0.0187(4) Uani 1 1 d . . .
N2 N 0.3999(3) 0.2245(2) 0.7328(2) 0.0172(4) Uani 1 1 d . . .
N3 N 0.6596(3) 0.3289(3) 0.8469(2) 0.0205(4) Uani 1 1 d . . .
N4 N 0.7878(3) 0.1743(3) 0.8826(2) 0.0207(4) Uani 1 1 d . . .
N5 N 0.6453(4) -0.2191(3) 0.7733(3) 0.0217(4) Uani 1 1 d . . .
N6 N 0.2093(3) 0.3406(3) 0.6680(3) 0.0210(4) Uani 1 1 d . . .
C1 C 0.5918(4) -0.0208(3) 0.7830(3) 0.0167(4) Uani 1 1 d . . .
H5B H 0.805(5) -0.236(4) 0.873(4) 0.033(6) Uiso 1 1 d . . .
H6B H 0.108(5) 0.339(4) 0.741(4) 0.032(6) Uiso 1 1 d . . .
H5A H 0.497(6) -0.338(4) 0.734(4) 0.038(7) Uiso 1 1 d . . .
H6A H 0.107(5) 0.265(4) 0.533(4) 0.037(6) Uiso 1 1 d . . .

loop_
_atom_site_aniso_label
_atom_site_aniso_U_11
_atom_site_aniso_U_22
_atom_site_aniso_U_33
_atom_site_aniso_U_23
_atom_site_aniso_U_13
_atom_site_aniso_U_12
N1 0.0181(8) 0.0156(8) 0.0184(7) 0.0036(6) 0.0047(6) 0.0006(6)
N2 0.0144(8) 0.0169(8) 0.0173(8) 0.0043(6) 0.0044(6) 0.0006(6)
N3 0.0147(8) 0.0215(8) 0.0199(8) 0.0045(6) 0.0033(6) 0.0001(6)
N4 0.0185(8) 0.0194(8) 0.0221(8) 0.0072(6) 0.0048(6) 0.0034(7)
N5 0.0205(9) 0.0168(9) 0.0237(8) 0.0064(7) 0.0036(7) 0.0029(7)
N6 0.0169(8) 0.0230(9) 0.0206(9) 0.0056(7) 0.0051(7) 0.0042(7)
C1 0.0177(9) 0.0180(9) 0.0120(8) 0.0032(7) 0.0052(7) 0.0018(7)

loop_
_atom_type_symbol
_atom_type_description
_atom_type_scat_dispersion_real
_atom_type_scat_dispersion_imag
_atom_type_scat_source
C C 0.0033 0.0016 'International Tables Vol C Tables 4.2.6.8 and 6.1.1.4'
N N 0.0061 0.0033 'International Tables Vol C Tables 4.2.6.8 and 6.1.1.4'
H H 0.0000 0.0000 'International Tables Vol C Tables 4.2.6.8 and 6.1.1.4'

loop_
_exptl_crystal_face_index_h
_exptl_crystal_face_index_k
_exptl_crystal_face_index_l
_exptl_crystal_face_perp_dist
? ? ? ?

loop_
_geom_angle_atom_site_label_1
_geom_angle_atom_site_label_2
_geom_angle_atom_site_label_3
_geom_angle
_geom_angle_site_symmetry_1
_geom_angle_site_symmetry_3
_geom_angle_publ_flag
N2 N1 C1 100.79(15) . . ?
N3 N2 N1 114.89(15) . . ?
N3 N2 N6 120.31(15) . . ?
N1 N2 N6 124.81(15) . . ?
N2 N3 N4 105.92(15) . . ?
N3 N4 C1 106.08(15) . . ?
C1 N5 H5B 123.0(15) . . ?
C1 N5 H5A 117.4(15) . . ?
H5B N5 H5A 110(2) . . ?
N2 N6 H6B 107.4(15) . . ?
N2 N6 H6A 106.7(16) . . ?
H6B N6 H6A 107(2) . . ?
N1 C1 N5 123.93(17) . . ?
N1 C1 N4 112.30(17) . . ?
N5 C1 N4 123.73(17) . . ?

loop_
_geom_bond_atom_site_label_1
_geom_bond_atom_site_label_2
_geom_bond_distance
_geom_bond_site_symmetry_2
_geom_bond_publ_flag
N1 N2 1.342(2) . ?
N1 C1 1.343(2) . ?
N2 N3 1.312(2) . ?
N2 N6 1.388(2) . ?
N3 N4 1.332(2) . ?
N4 C1 1.358(2) . ?
N5 C1 1.353(2) . ?
N5 H5B 0.95(3) . ?
N5 H5A 0.92(3) . ?
N6 H6B 0.83(2) . ?
N6 H6A 0.87(3) . ?

loop_
_geom_contact_atom_site_label_1
_geom_contact_atom_site_label_2
_geom_contact_distance
_geom_contact_site_symmetry_1
_geom_contact_site_symmetry_2
_geom_contact_publ_flag
? ? ? ? ? ?

loop_
_geom_hbond_atom_site_label_D
_geom_hbond_atom_site_label_H
_geom_hbond_atom_site_label_A
_geom_hbond_distance_DH
_geom_hbond_distance_HA
_geom_hbond_distance_DA
_geom_hbond_angle_DHA
_geom_hbond_site_symmetry_A
N5 H5B N4 0.95(3) 2.18(3) 3.109(2) 164(2) 2_757
N6 H6B N4 0.83(2) 2.42(3) 3.197(2) 156(2) 1_455
N6 H6B N3 0.83(2) 2.65(3) 3.446(2) 160(2) 1_455
N5 H5A N6 0.92(3) 2.23(3) 3.138(2) 168(2) 1_545
N5 H5A N3 0.92(3) 2.67(2) 3.126(2) 111.3(17) 1_545
N6 H6A N1 0.87(3) 2.46(3) 3.188(2) 141(2) 2_556

loop_
_geom_torsion_atom_site_label_1
_geom_torsion_atom_site_label_2
_geom_torsion_atom_site_label_3
_geom_torsion_atom_site_label_4
_geom_torsion
_geom_torsion_site_symmetry_1
_geom_torsion_site_symmetry_2
_geom_torsion_site_symmetry_3
_geom_torsion_site_symmetry_4
_geom_torsion_publ_flag
C1 N1 N2 N3 -1.04(18) . . . . ?
C1 N1 N2 N6 179.23(15) . . . . ?
N1 N2 N3 N4 0.34(19) . . . . ?
N6 N2 N3 N4 -179.91(14) . . . . ?
N2 N3 N4 C1 0.53(17) . . . . ?
N2 N1 C1 N5 -176.29(16) . . . . ?
N2 N1 C1 N4 1.36(18) . . . . ?
N3 N4 C1 N1 -1.25(19) . . . . ?
N3 N4 C1 N5 176.41(16) . . . . ?
